data_7720416
loop_
_publ_author_name
'Chen, Jie'
'Qu, Hao'
'Zhang, Jie'
'Huo, Meng-Rui'
'Zhang, Wen-Wen'
'Liu, Bing-Qi'
'Chai, Jianfei'
'Ji, Chunqing'
'Chen, Xiangyu'
'Wang, Yu-Yin'
'Zhou, Yan'
'Lin, Guoming'

_publ_section_title
;
 A centimeter-sized water-resistant blue-light-emitting zero-dimensional
 hybrid halide for solid-state lighting.
;
_journal_issue 5
_journal_name_full 'Dalton transactions (Cambridge, England : 2003)'
_journal_page_first 2181
_journal_page_last 2190
_journal_paper_doi 10.1039/d5dt02670a
_journal_volume 55
_journal_year 2026
_chemical_formula_moiety 'Br4 Cd, C10 H18 N4, H2 O'
_chemical_formula_sum 'C10 H20 Br4 Cd N4 O'
_chemical_formula_weight 644.34
_space_group_crystal_system monoclinic
_space_group_IT_number 14
_space_group_name_Hall '-P 2yn'
_space_group_name_H-M_alt 'P 1 21/n 1'
_atom_sites_solution_hydrogens mixed
_atom_sites_solution_primary dual
_audit_block_doi 10.5517/ccdc.csd.cc2qdc4n
_audit_creation_date 2025-12-08
_audit_creation_method
;
Olex2 1.5
(compiled 2025.07.13 svn.rb7424aed for OlexSys, GUI svn.r7314)
;
_audit_update_record
;
2025-12-09 deposited with the CCDC.	2025-12-18 downloaded from the CCDC.
;
_cell_angle_alpha 90
_cell_angle_beta 92.3750(10)
_cell_angle_gamma 90
_cell_formula_units_Z 4
_cell_length_a 8.27810(10)
_cell_length_b 25.5437(4)
_cell_length_c 9.04000(10)
_cell_measurement_reflns_used 12384
_cell_measurement_temperature 200.00(10)
_cell_measurement_theta_max 77.9740
_cell_measurement_theta_min 3.4540
_cell_volume 1909.90(4)
_computing_cell_refinement 'CrysAlisPro 1.171.43.126a (Rigaku OD, 2024)'
_computing_data_collection 'CrysAlisPro system (CCD 44.113a 64-bit (release 02-06-2025))'
_computing_data_reduction 'CrysAlisPro 1.171.43.126a (Rigaku OD, 2024)'
_computing_molecular_graphics 'Olex2 1.5 (Dolomanov et al., 2009)'
_computing_publication_material 'Olex2 1.5 (Dolomanov et al., 2009)'
_computing_structure_refinement 'SHELXL 2019/3 (Sheldrick, 2015)'
_computing_structure_solution 'SHELXT 2018/2 (Sheldrick, 2018)'
_diffrn_ambient_environment N~2~
_diffrn_ambient_temperature 200.00(10)
_diffrn_detector 'Hybrid Pixel Array Detector'
_diffrn_detector_area_resol_mean 10.0000
_diffrn_detector_type 'HyPix-Arc 100'
_diffrn_measured_fraction_theta_full 0.997
_diffrn_measured_fraction_theta_max 0.942
_diffrn_measurement_details
;
List of Runs (angles in degrees, time in seconds):

  # Type    Start    End  Width  t~exp~   \w     \q     \k     \f   Frames
#--------------------------------------------------------------------------
  1  \w    -94.00  -7.00   0.50    0.05    --  -49.90 121.00   7.00  174
  2  \w    -98.00 -15.00   0.50    0.05    --  -87.38 121.00   7.00  166
  3  \w    -48.00 -14.00   0.50    0.05    --  -87.38  61.00 -60.00   68
  4  \w    -47.00 -21.00   0.50    0.05    --  -34.00 -65.00 145.38   52
  5  \w    -52.00 -26.00   0.50    0.05    --  -38.00 -62.00  30.38   52
  6  \w    -52.00 -26.00   0.50    0.05    --  -38.00 -61.00 -75.16   52
  7  \w     13.00  92.00   0.50    0.05    --   47.40-121.00 -75.00  158
  8  \w     23.00  99.00   0.50    0.05    --   95.10-121.00 -75.00  152
  9  \w     34.00  99.00   0.50    0.05    --  106.22-121.00 -75.00  130
 10  \w     25.00  92.00   0.50    0.05    --   95.10 -95.00 -60.00  134
 11  \w     36.00  92.00   0.50    0.05    --  106.22 -95.00   0.00  112
 12  \w     38.00  77.00   0.50    0.05    --  106.22 -77.00 -60.00   78
 13  \w     22.00  55.00   0.50    0.05    --   95.10 -61.00   0.00   66
 14  \w     38.00  77.00   0.50    0.05    --  106.22 -77.00  30.00   78
 15  \w     22.00  55.00   0.50    0.05    --   95.10 -61.00 120.00   66
 16  \w     22.00  55.00   0.50    0.05    --   95.10 -61.00  60.00   66
 17  \w    100.00 153.00   0.50    0.05    --  106.22  15.00 -30.00  106
 18  \w    106.00 163.00   0.50    0.05    --   95.10  77.00-120.00  114
 19  \w     96.00 178.00   0.50    0.05    --  106.22 121.00   7.00  164
 20  \w    100.00 153.00   0.50    0.05    --  106.22  15.00-150.00  106
 21  \w   -145.00 -65.00   0.50    0.05    --  -70.00 -47.00 144.05  160
 22  \w   -155.00 -99.00   0.50    0.05    --  -87.38 -77.00 -30.00  112
 23  \w   -160.00 -89.00   0.50    0.05    --  -87.38-121.00 -75.00  142
 24  \w   -141.00 -59.00   0.50    0.05    --  -66.00 -52.00 -63.33  164
;
_diffrn_measurement_device 'four-circle diffractometer'
_diffrn_measurement_device_type 'XtaLAB Synergy R, HyPix-Arc 100'
_diffrn_measurement_method '\w scans'
_diffrn_orient_matrix_type 'CrysAlisPro convention (1999,Acta A55,543-557)'
_diffrn_orient_matrix_UB_11 -0.0906548000
_diffrn_orient_matrix_UB_12 -0.0497757000
_diffrn_orient_matrix_UB_13 -0.0518690000
_diffrn_orient_matrix_UB_21 -0.1491787000
_diffrn_orient_matrix_UB_22 0.0333159000
_diffrn_orient_matrix_UB_23 -0.0455723000
_diffrn_orient_matrix_UB_31 0.0653055000
_diffrn_orient_matrix_UB_32 0.0067622000
_diffrn_orient_matrix_UB_33 -0.1559501000
_diffrn_radiation_monochromator mirror
_diffrn_radiation_probe x-ray
_diffrn_radiation_type 'Cu K\a'
_diffrn_radiation_wavelength 1.54184
_diffrn_reflns_av_R_equivalents 0.0586
_diffrn_reflns_av_unetI/netI 0.0362
_diffrn_reflns_Laue_measured_fraction_full 0.997
_diffrn_reflns_Laue_measured_fraction_max 0.942
_diffrn_reflns_limit_h_max 10
_diffrn_reflns_limit_h_min -9
_diffrn_reflns_limit_k_max 32
_diffrn_reflns_limit_k_min -31
_diffrn_reflns_limit_l_max 8
_diffrn_reflns_limit_l_min -11
_diffrn_reflns_number 17850
_diffrn_reflns_point_group_measured_fraction_full 0.997
_diffrn_reflns_point_group_measured_fraction_max 0.942
_diffrn_reflns_theta_full 67.684
_diffrn_reflns_theta_max 78.131
_diffrn_reflns_theta_min 3.461
_diffrn_source 'Rotating-anode X-ray tube'
_diffrn_source_type 'PhotonJet R (Cu) X-ray Source'
_exptl_absorpt_coefficient_mu 18.977
_exptl_absorpt_correction_T_max 1.00000
_exptl_absorpt_correction_T_min 0.14800
_exptl_absorpt_correction_type multi-scan
_exptl_absorpt_process_details
;
CrysAlisPro 1.171.43.126a (Rigaku Oxford Diffraction, 2024)
Empirical absorption correction using spherical harmonics,
implemented in SCALE3 ABSPACK scaling algorithm.
;
_exptl_crystal_colour 'clear light white'
_exptl_crystal_colour_lustre clear
_exptl_crystal_colour_modifier light
_exptl_crystal_colour_primary white
_exptl_crystal_density_diffrn 2.241
_exptl_crystal_description plate
_exptl_crystal_F_000 1216
_exptl_crystal_size_max 0.5
_exptl_crystal_size_mid 0.07
_exptl_crystal_size_min 0.03
_refine_diff_density_max 1.787
_refine_diff_density_min -1.465
_refine_diff_density_rms 0.224
_refine_ls_extinction_method none
_refine_ls_goodness_of_fit_ref 1.046
_refine_ls_hydrogen_treatment constr
_refine_ls_matrix_type full
_refine_ls_number_parameters 186
_refine_ls_number_reflns 3863
_refine_ls_number_restraints 0
_refine_ls_restrained_S_all 1.046
_refine_ls_R_factor_all 0.0496
_refine_ls_R_factor_gt 0.0478
_refine_ls_shift/su_max 0.001
_refine_ls_shift/su_mean 0.000
_refine_ls_structure_factor_coef Fsqd
_refine_ls_weighting_details 'w=1/[\s^2^(Fo^2^)+(0.1088P)^2^+1.4525P] where P=(Fo^2^+2Fc^2^)/3'
_refine_ls_weighting_scheme calc
_refine_ls_wR_factor_gt 0.1394
_refine_ls_wR_factor_ref 0.1414
_reflns_Friedel_coverage 0.000
_reflns_number_gt 3618
_reflns_number_total 3863
_reflns_threshold_expression 'I > 2\s(I)'
_cod_data_source_file d5dt02670a3.cif
_cod_data_source_block 200k_new
_cod_database_code 7720416
_shelx_shelxl_version_number 2019/3
_chemical_oxdiff_formula 'C H N Cd O Br'
_shelx_space_group_comment
;
The symmetry employed for this shelxl refinement is uniquely defined
by the following loop, which should always be used as a source of
symmetry information in preference to the above space-group names.
They are only intended as comments.
;
_shelx_estimated_absorpt_t_max 0.600
_shelx_estimated_absorpt_t_min 0.038
_olex2_refinement_description
;
1. Fixed Uiso
 At 1.2 times of:
  All C(H) groups, All C(H,H) groups, All N(H) groups, All N(H,H,H) groups
 At 1.5 times of:
  All C(H,H,H) groups, All O(H,H) groups
2.a Free rotating group:
 O00A(H00R,H00S)
2.b Ternary CH refined with riding coordinates:
 N006(H006)
2.c Secondary CH2 refined with riding coordinates:
 C00D(H00D,H00E), C00E(H00F,H00G), C00F(H00H,H00I), C00I(H00L,H00M)
2.d Aromatic/amide H refined with riding coordinates:
 C00G(H00J), C00H(H00K), C00J(H00N)
2.e Idealised Me refined as rotating group:
 N009(H00A,H00B,H00C), C00K(H00O,H00P,H00Q)
;
_olex2_submission_special_instructions 'No special instructions were received'
_oxdiff_exptl_absorpt_empirical_details
;
Empirical correction (ABSPACK) includes:
- Absorption correction using spherical harmonics
- Frame scaling
;
_oxdiff_exptl_absorpt_empirical_full_max 2.910
_oxdiff_exptl_absorpt_empirical_full_min 0.336

loop_
_space_group_symop_operation_xyz
'x, y, z'
'-x+1/2, y+1/2, -z+1/2'
'-x, -y, -z'
'x-1/2, -y-1/2, z-1/2'

loop_
_atom_site_label
_atom_site_type_symbol
_atom_site_fract_x
_atom_site_fract_y
_atom_site_fract_z
_atom_site_U_iso_or_equiv
_atom_site_adp_type
_atom_site_occupancy
_atom_site_site_symmetry_order
_atom_site_calc_flag
_atom_site_refinement_flags_posn
_atom_site_refinement_flags_adp
_atom_site_refinement_flags_occupancy
_atom_site_disorder_assembly
_atom_site_disorder_group
Cd01 Cd 0.61548(4) 0.62588(2) 0.35172(4) 0.02968(15) Uani 1 1 d . . . . .
Br02 Br 0.66351(6) 0.70702(2) 0.18280(5) 0.02856(17) Uani 1 1 d . . . . .
Br03 Br 0.40283(7) 0.65869(2) 0.53465(6) 0.03494(18) Uani 1 1 d . . . . .
Br04 Br 0.87929(7) 0.60304(2) 0.49401(6) 0.03751(18) Uani 1 1 d . . . . .
Br05 Br 0.49658(8) 0.55465(3) 0.17656(7) 0.0451(2) Uani 1 1 d . . . . .
N006 N 0.2697(5) 0.73789(15) 1.2062(4) 0.0245(8) Uani 1 1 d . . . . .
H006 H 0.363337 0.715557 1.239968 0.029 Uiso 1 1 calc R U . . .
N007 N 0.1024(5) 0.66144(15) 1.0243(4) 0.0227(8) Uani 1 1 d . . . . .
N008 N 0.0947(5) 0.54466(16) 0.7824(5) 0.0293(9) Uani 1 1 d . . . . .
N009 N -0.0947(6) 0.47990(18) 0.7286(5) 0.0372(10) Uani 1 1 d . . . . .
H00A H -0.037216 0.477365 0.645220 0.045 Uiso 1 1 calc R U . . .
H00B H -0.202154 0.481349 0.703164 0.045 Uiso 1 1 calc R U . . .
H00C H -0.074490 0.451426 0.786938 0.045 Uiso 1 1 calc R U . . .
O00A O 0.3264(7) 0.52973(19) 0.5753(6) 0.0554(12) Uani 1 1 d G . . . .
H00R H 0.365591 0.519419 0.661202 0.083 Uiso 1 1 d G U . . .
H00S H 0.358949 0.561461 0.558234 0.083 Uiso 1 1 d G U . . .
C00B C 0.0565(6) 0.61403(18) 0.9515(5) 0.0237(9) Uani 1 1 d . . . . .
C00C C -0.0510(6) 0.52340(18) 0.8027(5) 0.0280(10) Uani 1 1 d . . . . .
C00D C 0.1053(6) 0.65848(19) 1.1864(5) 0.0271(10) Uani 1 1 d . . . . .
H00D H 0.198460 0.636941 1.221927 0.032 Uiso 1 1 calc R U . . .
H00E H 0.005242 0.641309 1.218081 0.032 Uiso 1 1 calc R U . . .
C00E C 0.1183(6) 0.7119(2) 1.2537(5) 0.0279(10) Uani 1 1 d . . . . .
H00F H 0.120352 0.709120 1.362997 0.033 Uiso 1 1 calc R U . . .
H00G H 0.023126 0.733163 1.221610 0.033 Uiso 1 1 calc R U . . .
C00F C 0.2673(6) 0.74030(19) 1.0403(5) 0.0265(9) Uani 1 1 d . . . . .
H00H H 0.368256 0.756715 1.007953 0.032 Uiso 1 1 calc R U . . .
H00I H 0.175117 0.762052 1.003596 0.032 Uiso 1 1 calc R U . . .
C00G C 0.1522(6) 0.5887(2) 0.8549(5) 0.0270(9) Uani 1 1 d . . . . .
H00J H 0.257727 0.601323 0.837977 0.032 Uiso 1 1 calc R U . . .
C00H C -0.0992(6) 0.59308(19) 0.9749(6) 0.0301(10) Uani 1 1 d . . . . .
H00K H -0.168856 0.610281 1.040261 0.036 Uiso 1 1 calc R U . . .
C00I C 0.2518(6) 0.68585(19) 0.9763(5) 0.0255(9) Uani 1 1 d . . . . .
H00L H 0.249902 0.687664 0.866834 0.031 Uiso 1 1 calc R U . . .
H00M H 0.346006 0.664447 1.009921 0.031 Uiso 1 1 calc R U . . .
C00J C -0.1498(6) 0.54831(19) 0.9040(6) 0.0289(10) Uani 1 1 d . . . . .
H00N H -0.252553 0.533920 0.923516 0.035 Uiso 1 1 calc R U . . .
C00K C 0.2925(7) 0.7909(2) 1.2745(6) 0.0336(11) Uani 1 1 d . . . . .
H00O H 0.202539 0.813704 1.242271 0.050 Uiso 1 1 calc R U . . .
H00P H 0.394453 0.806044 1.243286 0.050 Uiso 1 1 calc R U . . .
H00Q H 0.295520 0.787716 1.382583 0.050 Uiso 1 1 calc R U . . .

loop_
_atom_site_aniso_label
_atom_site_aniso_U_11
_atom_site_aniso_U_22
_atom_site_aniso_U_33
_atom_site_aniso_U_23
_atom_site_aniso_U_13
_atom_site_aniso_U_12
Cd01 0.0313(2) 0.0291(2) 0.0288(2) -0.00172(12) 0.00286(16) -0.00019(12)
Br02 0.0280(3) 0.0341(3) 0.0235(3) 0.00300(18) 0.0010(2) -0.00014(18)
Br03 0.0329(3) 0.0387(3) 0.0338(3) -0.0044(2) 0.0082(2) -0.0003(2)
Br04 0.0418(3) 0.0434(3) 0.0272(3) 0.0050(2) -0.0001(2) 0.0135(2)
Br05 0.0468(4) 0.0428(4) 0.0461(4) -0.0148(3) 0.0056(3) -0.0118(2)
N006 0.029(2) 0.0246(19) 0.0197(19) 0.0008(15) -0.0016(15) -0.0016(15)
N007 0.0248(19) 0.0255(19) 0.0175(18) 0.0001(14) -0.0005(14) -0.0040(14)
N008 0.035(2) 0.029(2) 0.024(2) -0.0016(16) 0.0021(17) 0.0020(17)
N009 0.048(3) 0.029(2) 0.035(2) -0.0072(18) -0.002(2) -0.0028(19)
O00A 0.068(3) 0.044(2) 0.056(3) -0.003(2) 0.025(2) -0.006(2)
C00B 0.024(2) 0.023(2) 0.024(2) 0.0017(17) -0.0008(17) -0.0008(17)
C00C 0.035(3) 0.024(2) 0.025(2) 0.0019(18) -0.0070(19) 0.0017(18)
C00D 0.031(2) 0.030(2) 0.020(2) 0.0028(18) 0.0015(18) -0.0053(18)
C00E 0.031(2) 0.033(2) 0.020(2) -0.0011(18) 0.0035(18) -0.0013(19)
C00F 0.031(2) 0.027(2) 0.022(2) 0.0032(17) 0.0001(18) -0.0041(18)
C00G 0.026(2) 0.031(2) 0.025(2) -0.0023(18) 0.0011(18) -0.0011(18)
C00H 0.034(3) 0.025(2) 0.032(2) -0.0027(19) 0.002(2) -0.0038(19)
C00I 0.026(2) 0.030(2) 0.021(2) -0.0001(17) 0.0020(17) -0.0017(18)
C00J 0.025(2) 0.028(2) 0.034(3) -0.0010(19) -0.0004(19) -0.0030(18)
C00K 0.043(3) 0.029(2) 0.028(3) -0.0047(19) -0.006(2) -0.007(2)

loop_
_atom_type_symbol
_atom_type_description
_atom_type_scat_dispersion_real
_atom_type_scat_dispersion_imag
_atom_type_scat_source
C C 0.0181 0.0091 'International Tables Vol C Tables 4.2.6.8 and 6.1.1.4'
H H 0.0000 0.0000 'International Tables Vol C Tables 4.2.6.8 and 6.1.1.4'
Br Br -0.6763 1.2805 'International Tables Vol C Tables 4.2.6.8 and 6.1.1.4'
Cd Cd 0.1185 4.6533 'International Tables Vol C Tables 4.2.6.8 and 6.1.1.4'
N N 0.0311 0.0180 'International Tables Vol C Tables 4.2.6.8 and 6.1.1.4'
O O 0.0492 0.0322 'International Tables Vol C Tables 4.2.6.8 and 6.1.1.4'

loop_
_geom_angle_atom_site_label_1
_geom_angle_atom_site_label_2
_geom_angle_atom_site_label_3
_geom_angle
_geom_angle_site_symmetry_1
_geom_angle_site_symmetry_3
_geom_angle_publ_flag
Br03 Cd01 Br02 103.83(2) . . ?
Br04 Cd01 Br02 109.12(2) . . ?
Br04 Cd01 Br03 109.88(2) . . ?
Br04 Cd01 Br05 116.37(2) . . ?
Br05 Cd01 Br02 105.31(2) . . ?
Br05 Cd01 Br03 111.47(2) . . ?
C00E N006 H006 107.9 . . ?
C00E N006 C00F 109.2(3) . . ?
C00E N006 C00K 112.0(4) . . ?
C00F N006 H006 107.9 . . ?
C00K N006 H006 107.9 . . ?
C00K N006 C00F 111.8(4) . . ?
C00B N007 C00D 114.3(4) . . ?
C00B N007 C00I 115.9(4) . . ?
C00D N007 C00I 109.8(4) . . ?
C00C N008 C00G 124.1(4) . . ?
H00A N009 H00B 109.5 . . ?
H00A N009 H00C 109.5 . . ?
H00B N009 H00C 109.5 . . ?
C00C N009 H00A 109.5 . . ?
C00C N009 H00B 109.5 . . ?
C00C N009 H00C 109.5 . . ?
H00R O00A H00S 109.5 . . ?
C00G C00B N007 123.3(4) . . ?
C00G C00B C00H 118.1(4) . . ?
C00H C00B N007 118.6(4) . . ?
N008 C00C C00J 117.2(4) . . ?
N009 C00C N008 119.5(5) . . ?
N009 C00C C00J 123.3(5) . . ?
N007 C00D H00D 109.5 . . ?
N007 C00D H00E 109.5 . . ?
N007 C00D C00E 110.9(4) . . ?
H00D C00D H00E 108.0 . . ?
C00E C00D H00D 109.5 . . ?
C00E C00D H00E 109.5 . . ?
N006 C00E H00F 109.8 . . ?
N006 C00E H00G 109.8 . . ?
C00D C00E N006 109.5(4) . . ?
C00D C00E H00F 109.8 . . ?
C00D C00E H00G 109.8 . . ?
H00F C00E H00G 108.2 . . ?
N006 C00F H00H 109.7 . . ?
N006 C00F H00I 109.7 . . ?
N006 C00F C00I 110.0(4) . . ?
H00H C00F H00I 108.2 . . ?
C00I C00F H00H 109.7 . . ?
C00I C00F H00I 109.7 . . ?
N008 C00G H00J 120.2 . . ?
C00B C00G N008 119.6(4) . . ?
C00B C00G H00J 120.2 . . ?
C00B C00H H00K 119.8 . . ?
C00J C00H C00B 120.5(5) . . ?
C00J C00H H00K 119.8 . . ?
N007 C00I C00F 109.7(4) . . ?
N007 C00I H00L 109.7 . . ?
N007 C00I H00M 109.7 . . ?
C00F C00I H00L 109.7 . . ?
C00F C00I H00M 109.7 . . ?
H00L C00I H00M 108.2 . . ?
C00C C00J H00N 119.7 . . ?
C00H C00J C00C 120.6(5) . . ?
C00H C00J H00N 119.7 . . ?
N006 C00K H00O 109.5 . . ?
N006 C00K H00P 109.5 . . ?
N006 C00K H00Q 109.5 . . ?
H00O C00K H00P 109.5 . . ?
H00O C00K H00Q 109.5 . . ?
H00P C00K H00Q 109.5 . . ?

loop_
_geom_bond_atom_site_label_1
_geom_bond_atom_site_label_2
_geom_bond_distance
_geom_bond_site_symmetry_2
_geom_bond_publ_flag
Cd01 Br02 2.6146(6) . ?
Cd01 Br03 2.6033(6) . ?
Cd01 Br04 2.5556(7) . ?
Cd01 Br05 2.5802(7) . ?
N006 H006 1.0000 . ?
N006 C00E 1.497(6) . ?
N006 C00F 1.500(6) . ?
N006 C00K 1.497(6) . ?
N007 C00B 1.423(6) . ?
N007 C00D 1.466(6) . ?
N007 C00I 1.466(6) . ?
N008 C00C 1.343(7) . ?
N008 C00G 1.376(6) . ?
N009 H00A 0.9100 . ?
N009 H00B 0.9100 . ?
N009 H00C 0.9100 . ?
N009 C00C 1.340(6) . ?
O00A H00R 0.8700 . ?
O00A H00S 0.8700 . ?
C00B C00G 1.366(7) . ?
C00B C00H 1.420(7) . ?
C00C C00J 1.405(7) . ?
C00D H00D 0.9900 . ?
C00D H00E 0.9900 . ?
C00D C00E 1.496(7) . ?
C00E H00F 0.9900 . ?
C00E H00G 0.9900 . ?
C00F H00H 0.9900 . ?
C00F H00I 0.9900 . ?
C00F C00I 1.510(7) . ?
C00G H00J 0.9500 . ?
C00H H00K 0.9500 . ?
C00H C00J 1.368(7) . ?
C00I H00L 0.9900 . ?
C00I H00M 0.9900 . ?
C00J H00N 0.9500 . ?
C00K H00O 0.9800 . ?
C00K H00P 0.9800 . ?
C00K H00Q 0.9800 . ?

loop_
_geom_torsion_atom_site_label_1
_geom_torsion_atom_site_label_2
_geom_torsion_atom_site_label_3
_geom_torsion_atom_site_label_4
_geom_torsion
_geom_torsion_site_symmetry_1
_geom_torsion_site_symmetry_2
_geom_torsion_site_symmetry_3
_geom_torsion_site_symmetry_4
_geom_torsion_publ_flag
N006 C00F C00I N007 59.2(5) . . . . ?
N007 C00B C00G N008 -176.1(4) . . . . ?
N007 C00B C00H C00J 178.3(4) . . . . ?
N007 C00D C00E N006 -59.2(5) . . . . ?
N008 C00C C00J C00H 1.7(7) . . . . ?
N009 C00C C00J C00H -179.1(5) . . . . ?
C00B N007 C00D C00E -167.4(4) . . . . ?
C00B N007 C00I C00F 168.9(4) . . . . ?
C00B C00H C00J C00C -2.4(8) . . . . ?
C00C N008 C00G C00B -1.8(7) . . . . ?
C00D N007 C00B C00G -121.9(5) . . . . ?
C00D N007 C00B C00H 61.0(6) . . . . ?
C00D N007 C00I C00F -59.6(5) . . . . ?
C00E N006 C00F C00I -58.0(5) . . . . ?
C00F N006 C00E C00D 57.6(5) . . . . ?
C00G N008 C00C N009 -178.8(5) . . . . ?
C00G N008 C00C C00J 0.4(7) . . . . ?
C00G C00B C00H C00J 1.0(7) . . . . ?
C00H C00B C00G N008 1.0(7) . . . . ?
C00I N007 C00B C00G 7.4(6) . . . . ?
C00I N007 C00B C00H -169.7(4) . . . . ?
C00I N007 C00D C00E 60.3(5) . . . . ?
C00K N006 C00E C00D -178.0(4) . . . . ?
C00K N006 C00F C00I 177.4(4) . . . . ?
